data_4132154
loop_
_publ_author_name
'Hartrampf, Nina'
'Winter, Nils'
'Pupo, Gabriele'
'Stoltz, Brian M.'
'Trauner, Dirk'

_publ_section_title
;
 Total Synthesis of the Norhasubanan Alkaloid Stephadiamine.
;
_journal_issue 28
_journal_name_full 'Journal of the American Chemical Society'
_journal_page_first 8675
_journal_page_last 8680
_journal_paper_doi 10.1021/jacs.8b01918
_journal_volume 140
_journal_year 2018
_chemical_formula_moiety 'C19 H21 N O5'
_chemical_formula_sum 'C19 H21 N O5'
_chemical_formula_weight 343.37
_space_group_crystal_system triclinic
_space_group_IT_number 2
_space_group_name_Hall '-P 1'
_space_group_name_H-M_alt 'P -1'
_atom_sites_solution_hydrogens geom
_audit_block_code C19H21NO5_ro060_trauner
_audit_creation_date
;
'Mon Aug 19 15:11:53 2013'
;
_audit_creation_method SHELXL-2014
_audit_update_record 13-Feb-18
_cell_angle_alpha 87.503(6)
_cell_angle_beta 87.653(6)
_cell_angle_gamma 87.251(6)
_cell_formula_units_Z 2
_cell_length_a 7.6302(6)
_cell_length_b 8.8519(6)
_cell_length_c 12.7508(9)
_cell_measurement_reflns_used 1811
_cell_measurement_temperature 123(2)
_cell_measurement_theta_max 28.3530
_cell_measurement_theta_min 4.6010
_cell_volume 858.75(11)
_computing_cell_refinement
;
CrysAlisPro, Agilent Technologies,
Version 1.171.36.24 (release 03-12-2012 CrysAlis171 .NET)
(compiled Dec  3 2012,18:21:49)
;
_computing_data_collection
;
CrysAlisPro, Agilent Technologies,
Version 1.171.36.24 (release 03-12-2012 CrysAlis171 .NET)
(compiled Dec  3 2012,18:21:49)
;
_computing_data_reduction
;
CrysAlisPro, Agilent Technologies,
Version 1.171.36.24 (release 03-12-2012 CrysAlis171 .NET)
(compiled Dec  3 2012,18:21:49)
;
_computing_structure_refinement
;
Sheldrick, G. M. (2008).
<i>Acta Cryst.</i> A<b>64</b>, 112--122.
;
_computing_structure_solution
;
A. Altomare, M. C. Burla, M. Camalli, G. L. Cascarano, C. Giacovazzo, A.
Guagliardi, A. G. G. Moliterni, G. Polidori, R. Spagna: SIR97: a new tool for
crystal structure determination and refinement; J. Appl. Crystallogr. 1999,
32, 115-119.
;
_diffrn_ambient_temperature 123(2)
_diffrn_detector_area_resol_mean 15.9809
_diffrn_measured_fraction_theta_full 0.990
_diffrn_measured_fraction_theta_max 0.986
_diffrn_measurement_details
;
#__ type_ start__ end____ width___ exp.time_
  1 omega  -54.00   49.00   1.0000    2.0000
omega____ theta____ kappa____ phi______ frames
    -      -20.4494   77.0000 -120.0000 103

#__ type_ start__ end____ width___ exp.time_
  2 omega  -11.00   94.00   1.0000    2.0000
omega____ theta____ kappa____ phi______ frames
    -       21.3869   77.0000  120.0000 105

#__ type_ start__ end____ width___ exp.time_
  3 omega   -9.00   94.00   1.0000    2.0000
omega____ theta____ kappa____ phi______ frames
    -       21.3869   77.0000    0.0000 103

;
_diffrn_measurement_device 'CCD camera on \k-goniostat'
_diffrn_measurement_device_type 'Oxford XCalibur'
_diffrn_measurement_method '\w scans'
_diffrn_orient_matrix_UB_11 -0.0352861000
_diffrn_orient_matrix_UB_12 0.0730790000
_diffrn_orient_matrix_UB_13 -0.0147360000
_diffrn_orient_matrix_UB_21 0.0258876000
_diffrn_orient_matrix_UB_22 -0.0121191000
_diffrn_orient_matrix_UB_23 -0.0531477000
_diffrn_orient_matrix_UB_31 -0.0822143000
_diffrn_orient_matrix_UB_32 -0.0309740000
_diffrn_orient_matrix_UB_33 -0.0079518000
_diffrn_radiation_collimation '0.5 mm collimator'
_diffrn_radiation_monochromator graphite
_diffrn_radiation_type MoK\a
_diffrn_radiation_wavelength 0.71073
_diffrn_reflns_av_R_equivalents 0.0155
_diffrn_reflns_av_unetI/netI 0.0340
_diffrn_reflns_Laue_measured_fraction_full 0.990
_diffrn_reflns_Laue_measured_fraction_max 0.986
_diffrn_reflns_limit_h_max 9
_diffrn_reflns_limit_h_min -8
_diffrn_reflns_limit_k_max 11
_diffrn_reflns_limit_k_min -10
_diffrn_reflns_limit_l_max 15
_diffrn_reflns_limit_l_min -10
_diffrn_reflns_number 4728
_diffrn_reflns_point_group_measured_fraction_full 0.990
_diffrn_reflns_point_group_measured_fraction_max 0.986
_diffrn_reflns_theta_full 25.240
_diffrn_reflns_theta_max 26.371
_diffrn_reflns_theta_min 4.570
_diffrn_source 'fine-focus sealed tube'
_diffrn_source_current 40_mA
_diffrn_source_power 2.00_kW
_diffrn_source_type 'Spellman generator'
_diffrn_source_voltage 50_kV
_exptl_absorpt_coefficient_mu 0.096
_exptl_absorpt_correction_T_max 1.00000
_exptl_absorpt_correction_T_min 0.97201
_exptl_absorpt_correction_type multi-scan
_exptl_absorpt_process_details
;
CrysAlisPro, Agilent Technologies,
Version 1.171.36.24 (release 03-12-2012 CrysAlis171 .NET)
(compiled Dec  3 2012,18:21:49)
Empirical absorption correction using spherical harmonics,
 implemented in SCALE3 ABSPACK scaling algorithm.
;
_exptl_crystal_colour colourless
_exptl_crystal_density_diffrn 1.328
_exptl_crystal_description block
_exptl_crystal_F_000 364
_exptl_crystal_size_max 0.483
_exptl_crystal_size_mid 0.451
_exptl_crystal_size_min 0.356
_refine_diff_density_max 0.238
_refine_diff_density_min -0.183
_refine_diff_density_rms 0.040
_refine_ls_extinction_method none
_refine_ls_goodness_of_fit_ref 1.050
_refine_ls_hydrogen_treatment constr
_refine_ls_matrix_type full
_refine_ls_number_parameters 229
_refine_ls_number_reflns 3462
_refine_ls_number_restraints 0
_refine_ls_restrained_S_all 1.050
_refine_ls_R_factor_all 0.0503
_refine_ls_R_factor_gt 0.0397
_refine_ls_shift/su_max 0.000
_refine_ls_shift/su_mean 0.000
_refine_ls_structure_factor_coef Fsqd
_refine_ls_weighting_details 'w=1/[\s^2^(Fo^2^)+(0.0420P)^2^+0.2630P] where P=(Fo^2^+2Fc^2^)/3'
_refine_ls_weighting_scheme calc
_refine_ls_wR_factor_gt 0.0951
_refine_ls_wR_factor_ref 0.1023
_reflns_Friedel_coverage 0.000
_reflns_number_gt 2838
_reflns_number_total 3462
_reflns_threshold_expression 'I > 2\s(I)'
_cod_data_source_file ja8b01918_si_002.cif
_cod_data_source_block ro060
_cod_database_code 4132154
_shelx_space_group_comment
;
The symmetry employed for this shelxl refinement is uniquely defined
by the following loop, which should always be used as a source of
symmetry information in preference to the above space-group names.
They are only intended as comments.
;
_shelxl_version_number 2014-3

loop_
_space_group_symop_operation_xyz
'x, y, z'
'-x, -y, -z'

loop_
_atom_site_label
_atom_site_type_symbol
_atom_site_fract_x
_atom_site_fract_y
_atom_site_fract_z
_atom_site_U_iso_or_equiv
_atom_site_adp_type
_atom_site_occupancy
_atom_site_site_symmetry_order
_atom_site_calc_flag
_atom_site_refinement_flags_posn
_atom_site_refinement_flags_adp
C1 C 1.18435(19) 0.33500(16) 0.21606(11) 0.0236(3) Uani 1 1 d . .
C2 C 1.03129(19) 0.34598(16) 0.14983(11) 0.0227(3) Uani 1 1 d . .
H2A H 0.9918 0.2430 0.1392 0.027 Uiso 1 1 calc R U
H2B H 1.0656 0.3915 0.0802 0.027 Uiso 1 1 calc R U
C3 C 0.87658(18) 0.44319(15) 0.19915(10) 0.0191(3) Uani 1 1 d . .
C4 C 0.82420(17) 0.38752(15) 0.31150(10) 0.0184(3) Uani 1 1 d . .
C5 C 0.79965(18) 0.23349(15) 0.33562(10) 0.0197(3) Uani 1 1 d . .
C6 C 0.75694(19) 0.18165(16) 0.43891(11) 0.0225(3) Uani 1 1 d . .
C7 C 0.7221(2) 0.28501(17) 0.51619(11) 0.0241(3) Uani 1 1 d . .
H7 H 0.6871 0.2516 0.5854 0.029 Uiso 1 1 calc R U
C8 C 0.7389(2) 0.43808(17) 0.49162(11) 0.0256(3) Uani 1 1 d . .
H8 H 0.7132 0.5089 0.5446 0.031 Uiso 1 1 calc R U
C9 C 0.79222(19) 0.49042(16) 0.39174(11) 0.0218(3) Uani 1 1 d . .
C10 C 0.8116(2) 0.65769(17) 0.37026(12) 0.0302(4) Uani 1 1 d . .
H10A H 0.8357 0.7058 0.4365 0.036 Uiso 1 1 calc R U
H10B H 0.7001 0.7038 0.3440 0.036 Uiso 1 1 calc R U
C11 C 0.9600(2) 0.68784(17) 0.28948(12) 0.0284(3) Uani 1 1 d . .
H11A H 0.9629 0.7981 0.2731 0.034 Uiso 1 1 calc R U
H11B H 1.0735 0.6540 0.3197 0.034 Uiso 1 1 calc R U
C12 C 0.93832(18) 0.60797(16) 0.19092(11) 0.0219(3) Uani 1 1 d . .
C13 C 0.6733(2) 0.04764(18) 0.23645(12) 0.0298(3) Uani 1 1 d . .
H13A H 0.6606 -0.0358 0.2889 0.045 Uiso 1 1 calc R U
H13B H 0.6872 0.0069 0.1662 0.045 Uiso 1 1 calc R U
H13C H 0.5684 0.1159 0.2399 0.045 Uiso 1 1 calc R U
C14 C 0.7273(3) -0.0263(2) 0.56180(13) 0.0471(5) Uani 1 1 d . .
H14A H 0.8236 0.0052 0.6032 0.071 Uiso 1 1 calc R U
H14B H 0.7259 -0.1370 0.5644 0.071 Uiso 1 1 calc R U
H14C H 0.6154 0.0158 0.5908 0.071 Uiso 1 1 calc R U
C15 C 0.71931(19) 0.43723(16) 0.12582(11) 0.0214(3) Uani 1 1 d . .
H15A H 0.7608 0.4549 0.0519 0.026 Uiso 1 1 calc R U
H15B H 0.6704 0.3355 0.1326 0.026 Uiso 1 1 calc R U
C16 C 0.57922(18) 0.55404(16) 0.15325(11) 0.0216(3) Uani 1 1 d . .
H16 H 0.5256 0.5474 0.2217 0.026 Uiso 1 1 calc R U
C17 C 0.52437(19) 0.66650(16) 0.08872(11) 0.0228(3) Uani 1 1 d . .
H17 H 0.5689 0.6714 0.0180 0.027 Uiso 1 1 calc R U
C18 C 0.39545(19) 0.78379(16) 0.12516(11) 0.0226(3) Uani 1 1 d . .
C19 C 0.2207(2) 0.99808(18) 0.07420(13) 0.0340(4) Uani 1 1 d . .
H19A H 0.1120 0.9555 0.1032 0.051 Uiso 1 1 calc R U
H19B H 0.1949 1.0634 0.0122 0.051 Uiso 1 1 calc R U
H19C H 0.2719 1.0577 0.1272 0.051 Uiso 1 1 calc R U
N1 N 1.30342(18) 0.32679(15) 0.26769(11) 0.0331(3) Uani 1 1 d . .
O1 O 0.82555(14) 0.12988(11) 0.25759(8) 0.0246(2) Uani 1 1 d . .
O2 O 0.75229(16) 0.02802(11) 0.45510(8) 0.0317(3) Uani 1 1 d . .
O3 O 0.97316(15) 0.66454(12) 0.10441(8) 0.0307(3) Uani 1 1 d . .
O4 O 0.34346(14) 0.87698(11) 0.04469(8) 0.0276(3) Uani 1 1 d . .
O5 O 0.34410(15) 0.79933(13) 0.21496(8) 0.0324(3) Uani 1 1 d . .

loop_
_atom_site_aniso_label
_atom_site_aniso_U_11
_atom_site_aniso_U_22
_atom_site_aniso_U_33
_atom_site_aniso_U_23
_atom_site_aniso_U_13
_atom_site_aniso_U_12
C1 0.0240(8) 0.0205(7) 0.0253(7) 0.0022(6) 0.0057(6) 0.0007(6)
C2 0.0248(7) 0.0251(7) 0.0179(7) -0.0002(6) 0.0023(6) -0.0003(6)
C3 0.0202(7) 0.0208(7) 0.0164(6) -0.0002(5) -0.0008(5) 0.0002(5)
C4 0.0168(6) 0.0213(7) 0.0168(7) 0.0011(5) -0.0017(5) 0.0007(5)
C5 0.0204(7) 0.0218(7) 0.0166(7) -0.0028(5) -0.0001(5) 0.0024(5)
C6 0.0265(7) 0.0198(7) 0.0210(7) 0.0011(6) 0.0001(6) -0.0011(6)
C7 0.0287(8) 0.0277(8) 0.0157(7) 0.0003(6) 0.0013(6) -0.0020(6)
C8 0.0305(8) 0.0270(8) 0.0193(7) -0.0063(6) 0.0022(6) 0.0006(6)
C9 0.0246(7) 0.0208(7) 0.0198(7) -0.0016(6) -0.0004(6) 0.0002(6)
C10 0.0440(9) 0.0209(7) 0.0254(8) -0.0044(6) 0.0038(7) -0.0008(7)
C11 0.0367(9) 0.0232(7) 0.0260(8) -0.0009(6) -0.0019(6) -0.0067(6)
C12 0.0195(7) 0.0242(7) 0.0218(7) 0.0023(6) -0.0023(5) -0.0012(6)
C13 0.0414(9) 0.0248(8) 0.0240(7) -0.0036(6) -0.0015(7) -0.0074(7)
C14 0.0888(16) 0.0276(9) 0.0229(8) 0.0064(7) 0.0113(9) -0.0018(9)
C15 0.0249(7) 0.0209(7) 0.0187(7) 0.0006(5) -0.0041(6) -0.0022(6)
C16 0.0209(7) 0.0246(7) 0.0199(7) -0.0010(6) -0.0022(5) -0.0052(6)
C17 0.0247(7) 0.0240(7) 0.0200(7) -0.0009(6) -0.0025(6) -0.0026(6)
C18 0.0225(7) 0.0237(7) 0.0221(7) -0.0009(6) -0.0037(6) -0.0043(6)
C19 0.0385(9) 0.0260(8) 0.0367(9) -0.0028(7) -0.0027(7) 0.0103(7)
N1 0.0260(7) 0.0338(8) 0.0389(8) 0.0042(6) -0.0019(6) 0.0007(6)
O1 0.0330(6) 0.0210(5) 0.0198(5) -0.0044(4) 0.0034(4) -0.0016(4)
O2 0.0550(7) 0.0206(5) 0.0189(5) 0.0022(4) 0.0054(5) -0.0026(5)
O3 0.0403(7) 0.0296(6) 0.0226(6) 0.0048(4) -0.0012(5) -0.0104(5)
O4 0.0331(6) 0.0229(5) 0.0257(6) 0.0005(4) -0.0007(5) 0.0075(4)
O5 0.0332(6) 0.0400(7) 0.0231(6) -0.0023(5) 0.0000(5) 0.0067(5)

loop_
_atom_type_symbol
_atom_type_description
_atom_type_scat_dispersion_real
_atom_type_scat_dispersion_imag
_atom_type_scat_source
C C 0.0033 0.0016 'International Tables Vol C Tables 4.2.6.8 and 6.1.1.4'
H H 0.0000 0.0000 'International Tables Vol C Tables 4.2.6.8 and 6.1.1.4'
N N 0.0061 0.0033 'International Tables Vol C Tables 4.2.6.8 and 6.1.1.4'
O O 0.0106 0.0060 'International Tables Vol C Tables 4.2.6.8 and 6.1.1.4'

loop_
_geom_angle_atom_site_label_1
_geom_angle_atom_site_label_2
_geom_angle_atom_site_label_3
_geom_angle
N1 C1 C2 179.84(18)
C1 C2 C3 112.15(12)
C1 C2 H2A 109.2
C3 C2 H2A 109.2
C1 C2 H2B 109.2
C3 C2 H2B 109.2
H2A C2 H2B 107.9
C4 C3 C12 114.07(11)
C4 C3 C2 112.64(11)
C12 C3 C2 104.96(11)
C4 C3 C15 110.63(11)
C12 C3 C15 106.89(11)
C2 C3 C15 107.18(11)
C5 C4 C9 118.22(12)
C5 C4 C3 120.93(12)
C9 C4 C3 120.79(12)
O1 C5 C4 119.59(12)
O1 C5 C6 119.30(12)
C4 C5 C6 121.05(12)
O2 C6 C7 124.41(12)
O2 C6 C5 115.97(12)
C7 C6 C5 119.62(13)
C6 C7 C8 119.31(13)
C6 C7 H7 120.3
C8 C7 H7 120.3
C9 C8 C7 121.78(13)
C9 C8 H8 119.1
C7 C8 H8 119.1
C8 C9 C4 119.75(13)
C8 C9 C10 119.41(13)
C4 C9 C10 120.83(12)
C9 C10 C11 111.39(12)
C9 C10 H10A 109.3
C11 C10 H10A 109.3
C9 C10 H10B 109.3
C11 C10 H10B 109.3
H10A C10 H10B 108.0
C12 C11 C10 111.83(13)
C12 C11 H11A 109.2
C10 C11 H11A 109.2
C12 C11 H11B 109.2
C10 C11 H11B 109.2
H11A C11 H11B 107.9
O3 C12 C11 122.64(13)
O3 C12 C3 118.70(13)
C11 C12 C3 118.60(12)
O1 C13 H13A 109.5
O1 C13 H13B 109.5
H13A C13 H13B 109.5
O1 C13 H13C 109.5
H13A C13 H13C 109.5
H13B C13 H13C 109.5
O2 C14 H14A 109.5
O2 C14 H14B 109.5
H14A C14 H14B 109.5
O2 C14 H14C 109.5
H14A C14 H14C 109.5
H14B C14 H14C 109.5
C16 C15 C3 110.82(11)
C16 C15 H15A 109.5
C3 C15 H15A 109.5
C16 C15 H15B 109.5
C3 C15 H15B 109.5
H15A C15 H15B 108.1
C17 C16 C15 124.62(13)
C17 C16 H16 117.7
C15 C16 H16 117.7
C16 C17 C18 120.90(13)
C16 C17 H17 119.5
C18 C17 H17 119.5
O5 C18 O4 123.21(13)
O5 C18 C17 125.65(13)
O4 C18 C17 111.11(12)
O4 C19 H19A 109.5
O4 C19 H19B 109.5
H19A C19 H19B 109.5
O4 C19 H19C 109.5
H19A C19 H19C 109.5
H19B C19 H19C 109.5
C5 O1 C13 114.84(11)
C6 O2 C14 116.24(12)
C18 O4 C19 114.66(12)

loop_
_geom_bond_atom_site_label_1
_geom_bond_atom_site_label_2
_geom_bond_distance
C1 N1 1.141(2)
C1 C2 1.466(2)
C2 C3 1.5551(19)
C2 H2A 0.9900
C2 H2B 0.9900
C3 C4 1.5379(18)
C3 C12 1.5521(19)
C3 C15 1.5554(19)
C4 C5 1.4043(19)
C4 C9 1.4055(19)
C5 O1 1.3842(16)
C5 C6 1.4064(19)
C6 O2 1.3685(17)
C6 C7 1.383(2)
C7 C8 1.388(2)
C7 H7 0.9500
C8 C9 1.388(2)
C8 H8 0.9500
C9 C10 1.507(2)
C10 C11 1.525(2)
C10 H10A 0.9900
C10 H10B 0.9900
C11 C12 1.487(2)
C11 H11A 0.9900
C11 H11B 0.9900
C12 O3 1.2160(17)
C13 O1 1.4411(18)
C13 H13A 0.9800
C13 H13B 0.9800
C13 H13C 0.9800
C14 O2 1.4314(18)
C14 H14A 0.9800
C14 H14B 0.9800
C14 H14C 0.9800
C15 C16 1.493(2)
C15 H15A 0.9900
C15 H15B 0.9900
C16 C17 1.327(2)
C16 H16 0.9500
C17 C18 1.472(2)
C17 H17 0.9500
C18 O5 1.2063(17)
C18 O4 1.3487(17)
C19 O4 1.4414(18)
C19 H19A 0.9800
C19 H19B 0.9800
C19 H19C 0.9800

loop_
_geom_torsion_atom_site_label_1
_geom_torsion_atom_site_label_2
_geom_torsion_atom_site_label_3
_geom_torsion_atom_site_label_4
_geom_torsion
C1 C2 C3 C4 -54.37(15)
C1 C2 C3 C12 70.31(14)
C1 C2 C3 C15 -176.28(11)
C12 C3 C4 C5 -167.07(12)
C2 C3 C4 C5 -47.55(17)
C15 C3 C4 C5 72.38(15)
C12 C3 C4 C9 15.72(18)
C2 C3 C4 C9 135.24(13)
C15 C3 C4 C9 -104.83(14)
C9 C4 C5 O1 178.29(12)
C3 C4 C5 O1 1.01(19)
C9 C4 C5 C6 -4.7(2)
C3 C4 C5 C6 178.06(12)
O1 C5 C6 O2 2.96(19)
C4 C5 C6 O2 -174.10(12)
O1 C5 C6 C7 -176.73(13)
C4 C5 C6 C7 6.2(2)
O2 C6 C7 C8 177.00(14)
C5 C6 C7 C8 -3.3(2)
C6 C7 C8 C9 -0.9(2)
C7 C8 C9 C4 2.4(2)
C7 C8 C9 C10 -178.78(14)
C5 C4 C9 C8 0.4(2)
C3 C4 C9 C8 177.65(13)
C5 C4 C9 C10 -178.39(13)
C3 C4 C9 C10 -1.1(2)
C8 C9 C10 C11 146.77(14)
C4 C9 C10 C11 -34.5(2)
C9 C10 C11 C12 54.46(18)
C10 C11 C12 O3 141.35(15)
C10 C11 C12 C3 -41.43(18)
C4 C3 C12 O3 -176.01(12)
C2 C3 C12 O3 60.22(16)
C15 C3 C12 O3 -53.40(16)
C4 C3 C12 C11 6.65(18)
C2 C3 C12 C11 -117.11(14)
C15 C3 C12 C11 129.27(13)
C4 C3 C15 C16 69.60(14)
C12 C3 C15 C16 -55.14(14)
C2 C3 C15 C16 -167.24(11)
C3 C15 C16 C17 118.77(15)
C15 C16 C17 C18 -175.03(12)
C16 C17 C18 O5 8.6(2)
C16 C17 C18 O4 -173.12(13)
C4 C5 O1 C13 -119.39(14)
C6 C5 O1 C13 63.50(17)
C7 C6 O2 C14 -6.7(2)
C5 C6 O2 C14 173.62(15)
O5 C18 O4 C19 0.1(2)
C17 C18 O4 C19 -178.27(12)
